data_1573092
loop_
_publ_author_name
'Wang, Quanchao'
'Zhang, Qiuyue'
'Wang, Yizhou'
'Zou, Song'
'Ma, Yanping'
'Liang, Tongling'
'Sun, Wen-Hua'

_publ_section_title
;
 Axial-phenyl-constrained bis(imino)acenaphthene-nickel precatalysts
 enhance ethylene polymerization
;
_journal_issue 48
_journal_name_full 'Polymer Chemistry'
_journal_page_first 4993
_journal_page_last 5006
_journal_paper_doi 10.1039/D4PY01110D
_journal_volume 15
_journal_year 2024
_chemical_formula_moiety 'C84 H88 Br4 N4 Ni2'
_chemical_formula_sum 'C84 H88 Br4 N4 Ni2'
_chemical_formula_weight 1590.64
_space_group_crystal_system triclinic
_space_group_IT_number 2
_space_group_name_Hall '-P 1'
_space_group_name_H-M_alt 'P -1'
_atom_sites_solution_hydrogens geom
_atom_sites_solution_primary iterative
_audit_creation_date 2024-08-16
_audit_creation_method
;
Olex2 1.3-alpha
(compiled 2020.05.22 svn.r1d9e7f8d for OlexSys, GUI svn.r6131)
;
_audit_update_record
;
2024-08-25 deposited with the CCDC.	2024-11-11 downloaded from the CCDC.
;
_cell_angle_alpha 100.897(3)
_cell_angle_beta 90.722(3)
_cell_angle_gamma 104.200(4)
_cell_formula_units_Z 1
_cell_length_a 10.1206(4)
_cell_length_b 11.7415(6)
_cell_length_c 18.2647(5)
_cell_measurement_reflns_used 9719
_cell_measurement_temperature 169.98(11)
_cell_measurement_theta_max 75.5660
_cell_measurement_theta_min 3.9490
_cell_volume 2062.19(15)
_computing_cell_refinement 'CrysAlisPro 1.171.41.121a (Rigaku OD, 2021)'
_computing_data_collection 'CrysAlisPro 1.171.41.121a (Rigaku OD, 2021)'
_computing_data_reduction 'CrysAlisPro 1.171.41.121a (Rigaku OD, 2021)'
_computing_molecular_graphics 'Olex2 1.3-alpha (Dolomanov et al., 2009)'
_computing_publication_material 'Olex2 1.3-alpha (Dolomanov et al., 2009)'
_computing_structure_refinement 'SHELXL 2018/3 (Sheldrick, 2015)'
_computing_structure_solution 'olex2.solve 1.3-alpha (Bourhis et al., 2015)'
_diffrn_ambient_environment N~2~
_diffrn_ambient_temperature 169.98(11)
_diffrn_detector 'Hybrid Pixel Array Detector'
_diffrn_detector_area_resol_mean 10.0000
_diffrn_detector_type HyPix
_diffrn_measured_fraction_theta_full 0.993
_diffrn_measured_fraction_theta_max 0.953
_diffrn_measurement_details
;
List of Runs (angles in degrees, time in seconds):

  # Type    Start    End  Width  t~exp~   \w     \q     \k     \f   Frames
#--------------------------------------------------------------------------
  1  \w     82.00 176.00   0.50    0.83    --  103.25 125.00  90.00  188
  2  \w    151.00 176.00   0.50    0.83    --  103.25 106.00 -92.00   50
  3  \w     83.00 163.00   0.50    0.83    --  103.25 125.00-150.00  160
  4  \w     90.00 137.00   0.50    0.83    --  103.25 106.00 -92.00   94
  5  \w     87.00 157.00   0.50    0.83    --  103.25  61.00-180.00  140
  6  \w     93.00 178.00   0.50    0.83    --  103.25  30.00-120.00  170
  7  \w    -36.00  23.00   0.50    0.10    --  -46.95  38.00 -90.00  118
  8  \w    -67.00 -41.00   0.50    0.83    -- -104.50  61.00  60.00   52
  9  \w   -102.00 -35.00   0.50    0.83    -- -104.50  77.00 -90.00  134
 10  \w      4.00  61.00   0.50    0.10    --   46.95-106.00 168.00  114
 11  \w     62.00  91.00   0.50    0.10    --   46.95-125.00 150.00   58
 12  \w     54.00  95.00   0.50    0.10    --   46.95-125.00 -60.00   82
 13  \w     35.00 103.00   0.50    0.83    --  103.25-125.00-180.00  136
 14  \w     79.00 105.00   0.50    0.83    --  103.25 -94.00 -60.00   52
 15  \w     34.00 111.00   0.50    0.83    --  103.25-125.00 -30.00  154
 16  \w     32.00 102.00   0.50    0.83    --  103.25-125.00 150.00  140
 17  \w     46.00 107.00   0.50    0.83    --  103.25-106.00 168.00  122
 18  \w     52.00  87.00   0.50    0.83    --  103.25 -94.00   0.00   70
 19  \w     68.00  96.00   0.50    0.83    --  103.25 -94.00-180.00   56
 20  \w     36.00  62.00   0.50    0.83    --  103.25 -61.00-150.00   52
 21  \w    -11.00  30.00   0.50    0.10    --   46.95 -19.00 -90.00   82
 22  \w    -25.00  45.00   0.50    0.10    --   46.95 -38.00  30.00  140
 23  \w   -119.00 -74.00   0.50    0.10    --  -46.95-125.00-150.00   90
 24  \w   -174.00 -80.00   0.50    0.83    -- -104.50 -82.00-153.23  188
 25  \w   -114.00 -25.00   0.50    0.10    --  -46.95 -77.00-180.00  178
 26  \w   -172.00-146.00   0.50    0.83    -- -104.50 -58.00  18.23   52
 27  \w   -137.00 -89.00   0.50    0.83    -- -104.50 -58.00  18.23   96
 28  \w   -146.00 -93.00   0.50    0.83    -- -104.50 -45.00  60.00  106
 29  \w   -163.00 -85.00   0.50    0.83    -- -104.50-106.00 168.00  156
 30  \w   -147.00-120.00   0.50    0.83    -- -104.50 -30.00  90.00   54
 31  \w   -106.00 -80.00   0.50    0.83    -- -104.50 106.00 -92.00   52
 32  \w   -111.00 -72.00   0.50    0.83    -- -104.50 125.00-120.00   78
 33  \w    -80.00 -48.00   0.50    0.10    --  -46.95 106.00 -92.00   64
 34  \w    -40.00   1.00   0.50    0.10    --  -46.95 106.00 -92.00   82
 35  \w   -111.00 -66.00   0.50    0.83    -- -104.50 125.00  30.00   90
 36  \w   -109.00 -45.00   0.50    0.83    -- -104.50 114.00  26.52  128
;
_diffrn_measurement_device 'four-circle diffractometer'
_diffrn_measurement_device_type 'XtaLAB Synergy R, HyPix'
_diffrn_measurement_method '\w scans'
_diffrn_orient_matrix_type 'CrysAlisPro convention (1999,Acta A55,543-557)'
_diffrn_orient_matrix_UB_11 -0.1018674000
_diffrn_orient_matrix_UB_12 -0.0716619000
_diffrn_orient_matrix_UB_13 -0.0657274000
_diffrn_orient_matrix_UB_21 0.0756591000
_diffrn_orient_matrix_UB_22 0.0812154000
_diffrn_orient_matrix_UB_23 -0.0513508000
_diffrn_orient_matrix_UB_31 0.0929983000
_diffrn_orient_matrix_UB_32 -0.0856450000
_diffrn_orient_matrix_UB_33 -0.0211997000
_diffrn_radiation_monochromator mirror
_diffrn_radiation_probe x-ray
_diffrn_radiation_type 'Cu K\a'
_diffrn_radiation_wavelength 1.54184
_diffrn_reflns_av_R_equivalents 0.0618
_diffrn_reflns_av_unetI/netI 0.0563
_diffrn_reflns_Laue_measured_fraction_full 0.993
_diffrn_reflns_Laue_measured_fraction_max 0.953
_diffrn_reflns_limit_h_max 12
_diffrn_reflns_limit_h_min -12
_diffrn_reflns_limit_k_max 13
_diffrn_reflns_limit_k_min -14
_diffrn_reflns_limit_l_max 22
_diffrn_reflns_limit_l_min -22
_diffrn_reflns_number 24318
_diffrn_reflns_point_group_measured_fraction_full 0.993
_diffrn_reflns_point_group_measured_fraction_max 0.953
_diffrn_reflns_theta_full 67.684
_diffrn_reflns_theta_max 75.747
_diffrn_reflns_theta_min 3.962
_diffrn_source 'Rotating-anode X-ray tube'
_diffrn_source_type 'PhotonJet R (Cu) X-ray Source'
_exptl_absorpt_coefficient_mu 3.153
_exptl_absorpt_correction_T_max 1.00000
_exptl_absorpt_correction_T_min 0.69921
_exptl_absorpt_correction_type multi-scan
_exptl_absorpt_process_details
;
CrysAlisPro 1.171.41.121a (Rigaku Oxford Diffraction, 2021)
Empirical absorption correction using spherical harmonics,
implemented in SCALE3 ABSPACK scaling algorithm.
;
_exptl_crystal_colour orange
_exptl_crystal_colour_primary orange
_exptl_crystal_density_diffrn 1.281
_exptl_crystal_description plate
_exptl_crystal_F_000 816
_exptl_crystal_size_max 0.15
_exptl_crystal_size_mid 0.08
_exptl_crystal_size_min 0.05
_refine_diff_density_max 1.891
_refine_diff_density_min -0.960
_refine_diff_density_rms 0.109
_refine_ls_extinction_method none
_refine_ls_goodness_of_fit_ref 1.033
_refine_ls_hydrogen_treatment constr
_refine_ls_matrix_type full
_refine_ls_number_parameters 442
_refine_ls_number_reflns 8177
_refine_ls_number_restraints 18
_refine_ls_restrained_S_all 1.034
_refine_ls_R_factor_all 0.0866
_refine_ls_R_factor_gt 0.0723
_refine_ls_shift/su_max 0.002
_refine_ls_shift/su_mean 0.000
_refine_ls_structure_factor_coef Fsqd
_refine_ls_weighting_details 'w=1/[\s^2^(Fo^2^)+(0.0869P)^2^+7.3537P] where P=(Fo^2^+2Fc^2^)/3'
_refine_ls_weighting_scheme calc
_refine_ls_wR_factor_gt 0.1871
_refine_ls_wR_factor_ref 0.1975
_reflns_Friedel_coverage 0.000
_reflns_number_gt 6582
_reflns_number_total 8177
_reflns_threshold_expression 'I > 2\s(I)'
_cod_data_source_file d4py01110d2.cif
_cod_data_source_block Ni3
_cod_depositor_comments 'Adding full bibliography for 1573091--1573092.cif.'
_cod_database_code 1573092
_shelx_shelxl_version_number 2018/3
_chemical_oxdiff_formula 'C H N Ni Br'
_shelx_space_group_comment
;
The symmetry employed for this shelxl refinement is uniquely defined
by the following loop, which should always be used as a source of
symmetry information in preference to the above space-group names.
They are only intended as comments.
;
_reflns_odcompleteness_completeness 99.26
_reflns_odcompleteness_iscentric 1
_reflns_odcompleteness_theta 68.13
_olex2_refinement_description
;
1. Fixed Uiso
 At 1.2 times of:
  All C(H) groups
 At 1.5 times of:
  All C(H,H,H) groups
2. Uiso/Uaniso restraints and constraints
Br2 \\sim Br4: within 1.7A with sigma of 0.02 and sigma for terminal atoms of
0.04 within 1.7A
Uanis(Br2) \\sim Ueq, Uanis(Br4) \\sim Ueq: with sigma of 0.01 and sigma for
terminal atoms of 0.02
3. Others
 Sof(Br2)=1-FVAR(1)
 Sof(Br4)=FVAR(1)
4.a Ternary CH refined with riding coordinates:
 C37(H37), C40(H40), C28(H28), C25(H25)
4.b Aromatic/amide H refined with riding coordinates:
 C35(H35), C33(H33), C34(H34), C10(H10), C9(H9), C4(H4), C6(H6), C21(H21),
 C18(H18), C23(H23), C22(H22), C17(H17), C5(H5), C16(H16), C14(H14), C15(H15)
4.c Idealised Me refined as rotating group:
 C41(H41A,H41B,H41C), C39(H39A,H39B,H39C), C42(H42A,H42B,H42C), C38(H38A,H38B,
 H38C), C29(H29A,H29B,H29C), C30(H30A,H30B,H30C), C26(H26A,H26B,H26C), C27(H27A,
 H27B,H27C)
;
_platon_squeeze_void_probe_radius 1.20
_olex2_submission_special_instructions 'No special instructions were received'
_oxdiff_exptl_absorpt_empirical_details
;
Empirical correction (ABSPACK) includes:
- Absorption correction using spherical harmonics
- Frame scaling
;
_oxdiff_exptl_absorpt_empirical_full_max 1.876
_oxdiff_exptl_absorpt_empirical_full_min 0.384

loop_
_space_group_symop_operation_xyz
'x, y, z'
'-x, -y, -z'

loop_
_atom_site_label
_atom_site_type_symbol
_atom_site_fract_x
_atom_site_fract_y
_atom_site_fract_z
_atom_site_U_iso_or_equiv
_atom_site_adp_type
_atom_site_occupancy
_atom_site_site_symmetry_order
_atom_site_calc_flag
_atom_site_refinement_flags_posn
_atom_site_refinement_flags_adp
_atom_site_refinement_flags_occupancy
_atom_site_disorder_assembly
_atom_site_disorder_group
Br1 Br 0.53129(6) 0.65290(6) 1.02701(3) 0.0487(2) Uani 1 1 d . . . . .
Br4 Br 0.7610(3) 0.5238(2) 0.8805(2) 0.0407(13) Uani 0.43(5) 1 d . U P A 1
Ni1 Ni 0.52650(8) 0.51922(8) 0.90600(4) 0.0379(2) Uani 1 1 d . . . . .
N2 N 0.5025(4) 0.6536(4) 0.8464(2) 0.0399(10) Uani 1 1 d . . . . .
N1 N 0.4339(4) 0.4120(4) 0.8051(2) 0.0425(10) Uani 1 1 d . . . . .
C2 C 0.4675(5) 0.6072(6) 0.7778(3) 0.0423(12) Uani 1 1 d . . . . .
C31 C 0.5053(6) 0.7764(6) 0.8712(3) 0.0467(13) Uani 1 1 d . . . . .
C19 C 0.3745(6) 0.2856(6) 0.7882(3) 0.0489(13) Uani 1 1 d . . . . .
C1 C 0.4274(5) 0.4744(6) 0.7544(3) 0.0455(13) Uani 1 1 d . . . . .
C32 C 0.3792(6) 0.8054(6) 0.8865(3) 0.0497(14) Uani 1 1 d . . . . .
C12 C 0.3858(6) 0.5603(7) 0.6551(3) 0.0543(15) Uani 1 1 d . . . . .
C11 C 0.3738(6) 0.4478(6) 0.6758(3) 0.0523(15) Uani 1 1 d . . . . .
C3 C 0.4410(6) 0.6583(6) 0.7124(3) 0.0504(14) Uani 1 1 d . . . . .
C36 C 0.6276(6) 0.8671(6) 0.8782(3) 0.0508(14) Uani 1 1 d . . . . .
C20 C 0.4474(7) 0.2076(6) 0.7516(4) 0.0601(16) Uani 1 1 d . . . . .
C37 C 0.7642(6) 0.8379(6) 0.8645(4) 0.0563(15) Uani 1 1 d . . . . .
H37 H 0.748951 0.748903 0.856071 0.068 Uiso 1 1 calc R U . . .
C35 C 0.6209(7) 0.9850(6) 0.8969(4) 0.0580(15) Uani 1 1 d . . . . .
H35 H 0.702536 1.047177 0.900966 0.070 Uiso 1 1 calc R U . . .
C7 C 0.3431(7) 0.5739(7) 0.5837(3) 0.0620(18) Uani 1 1 d . . . . .
C24 C 0.2403(6) 0.2461(7) 0.8115(3) 0.0570(16) Uani 1 1 d . . . . .
C40 C 0.2460(6) 0.7090(7) 0.8830(4) 0.0599(16) Uani 1 1 d . . . . .
H40 H 0.266889 0.629066 0.868742 0.072 Uiso 1 1 calc R U . . .
C33 C 0.3800(7) 0.9244(7) 0.9052(4) 0.0628(17) Uani 1 1 d . . . . .
H33 H 0.296247 0.945383 0.915295 0.075 Uiso 1 1 calc R U . . .
C34 C 0.4983(7) 1.0146(7) 0.9099(4) 0.0622(17) Uani 1 1 d . . . . .
H34 H 0.495354 1.096225 0.921918 0.075 Uiso 1 1 calc R U . . .
C10 C 0.3172(7) 0.3456(7) 0.6250(4) 0.0637(17) Uani 1 1 d . . . . .
H10 H 0.308149 0.268739 0.636747 0.076 Uiso 1 1 calc R U . . .
C9 C 0.2707(7) 0.3593(7) 0.5514(4) 0.0636(18) Uani 1 1 d . . . . .
H9 H 0.229203 0.289566 0.515258 0.076 Uiso 1 1 calc R U . . .
C41 C 0.1828(7) 0.7154(8) 0.9590(4) 0.071(2) Uani 1 1 d . . . . .
H41A H 0.248035 0.706721 0.996352 0.107 Uiso 1 1 calc R U . . .
H41B H 0.099291 0.650609 0.955280 0.107 Uiso 1 1 calc R U . . .
H41C H 0.160561 0.792842 0.973908 0.107 Uiso 1 1 calc R U . . .
C13 C 0.2322(7) 0.4747(7) 0.4570(4) 0.0595(16) Uani 1 1 d . . . . .
C28 C 0.1649(6) 0.3328(7) 0.8498(4) 0.0635(18) Uani 1 1 d . . . . .
H28 H 0.235051 0.405063 0.876456 0.076 Uiso 1 1 calc R U . . .
C4 C 0.4602(8) 0.7732(7) 0.6996(4) 0.0647(18) Uani 1 1 d . . . . .
H4 H 0.494663 0.840817 0.738598 0.078 Uiso 1 1 calc R U . . .
C6 C 0.3707(8) 0.6942(7) 0.5735(4) 0.0679(19) Uani 1 1 d . . . . .
H6 H 0.347663 0.708773 0.526095 0.082 Uiso 1 1 calc R U . . .
C8 C 0.2851(7) 0.4672(7) 0.5335(4) 0.0590(16) Uani 1 1 d . . . . .
C25 C 0.5933(7) 0.2487(7) 0.7294(4) 0.0647(17) Uani 1 1 d . . . . .
H25 H 0.620482 0.338272 0.742374 0.078 Uiso 1 1 calc R U . . .
C21 C 0.3824(9) 0.0863(7) 0.7371(4) 0.0722(19) Uani 1 1 d . . . . .
H21 H 0.429309 0.030472 0.712619 0.087 Uiso 1 1 calc R U . . .
C18 C 0.2760(7) 0.4174(8) 0.3935(4) 0.0680(19) Uani 1 1 d . . . . .
H18 H 0.339821 0.370957 0.396776 0.082 Uiso 1 1 calc R U . . .
C39 C 0.8652(8) 0.8925(9) 0.9307(5) 0.083(2) Uani 1 1 d . . . . .
H39A H 0.891911 0.979770 0.935626 0.125 Uiso 1 1 calc R U . . .
H39B H 0.946193 0.860898 0.923292 0.125 Uiso 1 1 calc R U . . .
H39C H 0.823150 0.872178 0.976090 0.125 Uiso 1 1 calc R U . . .
C42 C 0.1439(7) 0.7188(9) 0.8228(5) 0.076(2) Uani 1 1 d . . . . .
H42A H 0.124968 0.797969 0.834339 0.115 Uiso 1 1 calc R U . . .
H42B H 0.058760 0.656669 0.821819 0.115 Uiso 1 1 calc R U . . .
H42C H 0.182856 0.707834 0.773887 0.115 Uiso 1 1 calc R U . . .
C23 C 0.1825(8) 0.1244(8) 0.7947(5) 0.076(2) Uani 1 1 d . . . . .
H23 H 0.092716 0.094421 0.809117 0.091 Uiso 1 1 calc R U . . .
C38 C 0.8234(8) 0.8794(9) 0.7942(5) 0.081(2) Uani 1 1 d . . . . .
H38A H 0.760558 0.838158 0.750686 0.121 Uiso 1 1 calc R U . . .
H38B H 0.911881 0.860246 0.786721 0.121 Uiso 1 1 calc R U . . .
H38C H 0.835621 0.966110 0.800200 0.121 Uiso 1 1 calc R U . . .
C29 C 0.0830(7) 0.3749(9) 0.7939(5) 0.081(2) Uani 1 1 d . . . . .
H29A H 0.145932 0.422509 0.764162 0.122 Uiso 1 1 calc R U . . .
H29B H 0.026933 0.424076 0.820932 0.122 Uiso 1 1 calc R U . . .
H29C H 0.023863 0.305060 0.760685 0.122 Uiso 1 1 calc R U . . .
C22 C 0.2510(10) 0.0446(8) 0.7575(5) 0.086(3) Uani 1 1 d . . . . .
H22 H 0.207825 -0.038697 0.746036 0.103 Uiso 1 1 calc R U . . .
C17 C 0.2275(8) 0.4267(8) 0.3240(4) 0.073(2) Uani 1 1 d . . . . .
H17 H 0.260713 0.388467 0.280040 0.088 Uiso 1 1 calc R U . . .
C5 C 0.4276(9) 0.7879(8) 0.6278(4) 0.075(2) Uani 1 1 d . . . . .
H5 H 0.446515 0.866331 0.617356 0.090 Uiso 1 1 calc R U . . .
C16 C 0.1320(8) 0.4905(9) 0.3178(4) 0.081(2) Uani 1 1 d . . . . .
H16 H 0.097703 0.493798 0.269823 0.097 Uiso 1 1 calc R U . . .
C14 C 0.1380(8) 0.5443(8) 0.4515(4) 0.073(2) Uani 1 1 d . . . . .
H14 H 0.110063 0.587373 0.495509 0.088 Uiso 1 1 calc R U . . .
C15 C 0.0855(8) 0.5499(10) 0.3811(4) 0.084(3) Uani 1 1 d . . . . .
H15 H 0.019284 0.593688 0.376998 0.100 Uiso 1 1 calc R U . . .
C30 C 0.0715(8) 0.2863(10) 0.9083(5) 0.088(3) Uani 1 1 d . . . . .
H30A H -0.003591 0.219550 0.883613 0.132 Uiso 1 1 calc R U . . .
H30B H 0.034226 0.350912 0.935032 0.132 Uiso 1 1 calc R U . . .
H30C H 0.123700 0.258680 0.943771 0.132 Uiso 1 1 calc R U . . .
C26 C 0.6048(11) 0.2111(10) 0.6451(5) 0.096(3) Uani 1 1 d . . . . .
H26A H 0.574490 0.123656 0.630332 0.144 Uiso 1 1 calc R U . . .
H26B H 0.700095 0.238161 0.633001 0.144 Uiso 1 1 calc R U . . .
H26C H 0.547355 0.247588 0.618054 0.144 Uiso 1 1 calc R U . . .
C27 C 0.6896(9) 0.2032(9) 0.7741(6) 0.086(2) Uani 1 1 d . . . . .
H27A H 0.684566 0.233650 0.827551 0.129 Uiso 1 1 calc R U . . .
H27B H 0.783220 0.231263 0.759793 0.129 Uiso 1 1 calc R U . . .
H27C H 0.663272 0.115403 0.763937 0.129 Uiso 1 1 calc R U . . .
Br2 Br 0.7582(3) 0.5205(4) 0.87889(14) 0.064(2) Uani 0.57(5) 1 d . U P A 2

loop_
_atom_site_aniso_label
_atom_site_aniso_U_11
_atom_site_aniso_U_22
_atom_site_aniso_U_33
_atom_site_aniso_U_23
_atom_site_aniso_U_13
_atom_site_aniso_U_12
Br1 0.0568(4) 0.0596(4) 0.0313(3) 0.0157(2) 0.0067(2) 0.0125(3)
Br4 0.0240(19) 0.031(4) 0.072(3) 0.0135(13) 0.0111(12) 0.0123(10)
Ni1 0.0284(4) 0.0597(6) 0.0279(4) 0.0155(4) 0.0047(3) 0.0102(4)
N2 0.0264(19) 0.063(3) 0.033(2) 0.0165(19) 0.0082(15) 0.0108(18)
N1 0.030(2) 0.063(3) 0.034(2) 0.0113(19) 0.0051(16) 0.008(2)
C2 0.030(2) 0.072(4) 0.032(2) 0.019(2) 0.0111(19) 0.019(2)
C31 0.039(3) 0.071(4) 0.034(3) 0.019(2) 0.006(2) 0.014(3)
C19 0.042(3) 0.066(4) 0.038(3) 0.014(3) 0.002(2) 0.011(3)
C1 0.030(2) 0.087(4) 0.026(2) 0.019(2) 0.0068(18) 0.020(3)
C32 0.041(3) 0.074(4) 0.042(3) 0.017(3) 0.010(2) 0.023(3)
C12 0.041(3) 0.090(5) 0.041(3) 0.025(3) 0.010(2) 0.026(3)
C11 0.038(3) 0.082(4) 0.035(3) 0.005(3) 0.005(2) 0.016(3)
C3 0.042(3) 0.083(4) 0.037(3) 0.022(3) 0.012(2) 0.027(3)
C36 0.042(3) 0.069(4) 0.045(3) 0.023(3) 0.006(2) 0.011(3)
C20 0.064(4) 0.066(4) 0.047(3) 0.009(3) 0.002(3) 0.012(3)
C37 0.036(3) 0.062(4) 0.076(4) 0.024(3) 0.009(3) 0.012(3)
C35 0.057(4) 0.060(4) 0.058(4) 0.020(3) 0.005(3) 0.011(3)
C7 0.045(3) 0.099(6) 0.040(3) 0.007(3) 0.010(2) 0.020(3)
C24 0.038(3) 0.079(5) 0.047(3) 0.020(3) -0.004(2) -0.003(3)
C40 0.038(3) 0.086(5) 0.062(4) 0.020(3) 0.014(3) 0.026(3)
C33 0.054(4) 0.088(5) 0.055(4) 0.017(3) 0.013(3) 0.033(4)
C34 0.063(4) 0.062(4) 0.067(4) 0.013(3) 0.010(3) 0.026(3)
C10 0.057(4) 0.080(5) 0.052(4) 0.009(3) 0.001(3) 0.017(3)
C9 0.057(4) 0.077(5) 0.048(3) -0.006(3) 0.005(3) 0.012(3)
C41 0.046(4) 0.101(6) 0.069(4) 0.028(4) 0.020(3) 0.014(4)
C13 0.053(4) 0.079(5) 0.048(3) 0.014(3) 0.003(3) 0.018(3)
C28 0.033(3) 0.100(5) 0.056(4) 0.027(3) 0.009(3) 0.005(3)
C4 0.078(5) 0.083(5) 0.048(3) 0.026(3) 0.016(3) 0.038(4)
C6 0.073(5) 0.080(5) 0.061(4) 0.033(4) -0.003(3) 0.026(4)
C8 0.045(3) 0.084(5) 0.054(4) 0.019(3) 0.008(3) 0.022(3)
C25 0.061(4) 0.073(5) 0.064(4) 0.012(3) 0.019(3) 0.024(3)
C21 0.077(5) 0.068(5) 0.068(5) 0.009(4) -0.002(4) 0.016(4)
C18 0.057(4) 0.099(6) 0.052(4) 0.021(4) 0.011(3) 0.023(4)
C39 0.052(4) 0.103(7) 0.097(6) 0.021(5) -0.010(4) 0.024(4)
C42 0.045(4) 0.114(7) 0.072(5) 0.022(4) 0.003(3) 0.019(4)
C23 0.057(4) 0.084(6) 0.081(5) 0.027(4) -0.002(4) -0.002(4)
C38 0.048(4) 0.109(7) 0.093(6) 0.035(5) 0.027(4) 0.020(4)
C29 0.043(4) 0.136(8) 0.074(5) 0.039(5) 0.004(3) 0.026(4)
C22 0.085(6) 0.062(5) 0.095(6) 0.017(4) -0.020(5) -0.010(4)
C17 0.066(4) 0.115(6) 0.045(4) 0.023(4) 0.012(3) 0.028(4)
C5 0.101(6) 0.085(5) 0.052(4) 0.028(4) 0.009(4) 0.035(5)
C16 0.062(4) 0.141(8) 0.047(4) 0.036(4) 0.002(3) 0.026(5)
C14 0.072(5) 0.101(6) 0.053(4) 0.020(4) 0.006(3) 0.031(4)
C15 0.055(4) 0.139(8) 0.063(5) 0.034(5) -0.001(3) 0.026(5)
C30 0.054(4) 0.137(8) 0.079(5) 0.046(5) 0.026(4) 0.012(5)
C26 0.095(7) 0.123(8) 0.080(6) 0.018(5) 0.035(5) 0.045(6)
C27 0.061(5) 0.088(6) 0.114(7) 0.024(5) 0.012(4) 0.023(4)
Br2 0.0345(17) 0.134(7) 0.0326(18) 0.0361(18) 0.0084(9) 0.0208(13)

loop_
_atom_type_symbol
_atom_type_description
_atom_type_scat_dispersion_real
_atom_type_scat_dispersion_imag
_atom_type_scat_source
C C 0.0181 0.0091 'International Tables Vol C Tables 4.2.6.8 and 6.1.1.4'
H H 0.0000 0.0000 'International Tables Vol C Tables 4.2.6.8 and 6.1.1.4'
Br Br -0.6763 1.2805 'International Tables Vol C Tables 4.2.6.8 and 6.1.1.4'
N N 0.0311 0.0180 'International Tables Vol C Tables 4.2.6.8 and 6.1.1.4'
Ni Ni -3.0029 0.5091 'International Tables Vol C Tables 4.2.6.8 and 6.1.1.4'

loop_
_geom_angle_atom_site_label_1
_geom_angle_atom_site_label_2
_geom_angle_atom_site_label_3
_geom_angle
_geom_angle_site_symmetry_1
_geom_angle_site_symmetry_3
_geom_angle_publ_flag
Ni1 Br1 Ni1 92.33(3) . 2_667 ?
Br1 Ni1 Br1 87.67(3) . 2_667 ?
Br4 Ni1 Br1 106.64(10) . . ?
Br4 Ni1 Br1 100.59(7) . 2_667 ?
N2 Ni1 Br1 92.13(12) . . ?
N2 Ni1 Br1 160.64(12) . 2_667 ?
N2 Ni1 Br4 98.01(13) . . ?
N2 Ni1 Br2 98.21(13) . . ?
N1 Ni1 Br1 154.58(12) . . ?
N1 Ni1 Br1 92.41(14) . 2_667 ?
N1 Ni1 Br4 98.33(15) . . ?
N1 Ni1 N2 79.58(18) . . ?
N1 Ni1 Br2 97.33(14) . . ?
Br2 Ni1 Br1 107.67(9) . . ?
C2 N2 Ni1 110.4(4) . . ?
C2 N2 C31 117.7(5) . . ?
C31 N2 Ni1 131.6(3) . . ?
C19 N1 Ni1 128.7(4) . . ?
C1 N1 Ni1 112.0(4) . . ?
C1 N1 C19 119.2(5) . . ?
N2 C2 C1 118.9(5) . . ?
N2 C2 C3 133.0(6) . . ?
C3 C2 C1 107.7(5) . . ?
C32 C31 N2 117.6(5) . . ?
C36 C31 N2 121.7(5) . . ?
C36 C31 C32 120.7(6) . . ?
C20 C19 N1 120.5(5) . . ?
C20 C19 C24 123.2(6) . . ?
C24 C19 N1 116.3(6) . . ?
N1 C1 C2 117.6(5) . . ?
N1 C1 C11 135.5(6) . . ?
C11 C1 C2 106.5(5) . . ?
C31 C32 C40 122.0(6) . . ?
C33 C32 C31 117.8(6) . . ?
C33 C32 C40 120.3(5) . . ?
C11 C12 C7 124.0(7) . . ?
C3 C12 C11 113.8(5) . . ?
C3 C12 C7 122.2(7) . . ?
C12 C11 C1 106.2(5) . . ?
C10 C11 C1 134.8(7) . . ?
C10 C11 C12 119.0(6) . . ?
C12 C3 C2 105.8(6) . . ?
C4 C3 C2 134.3(6) . . ?
C4 C3 C12 119.9(6) . . ?
C31 C36 C37 121.6(6) . . ?
C35 C36 C31 118.4(6) . . ?
C35 C36 C37 120.0(6) . . ?
C19 C20 C25 123.5(6) . . ?
C21 C20 C19 116.9(7) . . ?
C21 C20 C25 119.6(7) . . ?
C36 C37 H37 107.9 . . ?
C36 C37 C38 111.0(6) . . ?
C39 C37 C36 111.8(6) . . ?
C39 C37 H37 107.9 . . ?
C39 C37 C38 110.1(6) . . ?
C38 C37 H37 107.9 . . ?
C36 C35 H35 119.3 . . ?
C36 C35 C34 121.4(6) . . ?
C34 C35 H35 119.3 . . ?
C6 C7 C12 114.8(6) . . ?
C8 C7 C12 115.2(7) . . ?
C8 C7 C6 129.9(7) . . ?
C19 C24 C28 121.5(6) . . ?
C23 C24 C19 116.4(7) . . ?
C23 C24 C28 122.1(6) . . ?
C32 C40 H40 108.0 . . ?
C32 C40 C41 111.5(6) . . ?
C32 C40 C42 110.8(6) . . ?
C41 C40 H40 108.0 . . ?
C41 C40 C42 110.5(6) . . ?
C42 C40 H40 108.0 . . ?
C32 C33 H33 118.9 . . ?
C32 C33 C34 122.3(6) . . ?
C34 C33 H33 118.9 . . ?
C35 C34 H34 120.3 . . ?
C33 C34 C35 119.3(7) . . ?
C33 C34 H34 120.3 . . ?
C11 C10 H10 121.4 . . ?
C11 C10 C9 117.2(7) . . ?
C9 C10 H10 121.4 . . ?
C10 C9 H9 119.0 . . ?
C8 C9 C10 122.1(6) . . ?
C8 C9 H9 119.0 . . ?
C40 C41 H41A 109.5 . . ?
C40 C41 H41B 109.5 . . ?
C40 C41 H41C 109.5 . . ?
H41A C41 H41B 109.5 . . ?
H41A C41 H41C 109.5 . . ?
H41B C41 H41C 109.5 . . ?
C18 C13 C8 121.1(6) . . ?
C18 C13 C14 119.5(6) . . ?
C14 C13 C8 119.4(6) . . ?
C24 C28 H28 107.0 . . ?
C24 C28 C29 111.8(6) . . ?
C24 C28 C30 114.1(7) . . ?
C29 C28 H28 107.0 . . ?
C30 C28 H28 107.0 . . ?
C30 C28 C29 109.5(6) . . ?
C3 C4 H4 120.8 . . ?
C3 C4 C5 118.4(7) . . ?
C5 C4 H4 120.8 . . ?
C7 C6 H6 118.6 . . ?
C5 C6 C7 122.7(7) . . ?
C5 C6 H6 118.6 . . ?
C7 C8 C13 118.2(7) . . ?
C9 C8 C7 122.5(7) . . ?
C9 C8 C13 119.2(7) . . ?
C20 C25 H25 107.6 . . ?
C20 C25 C26 111.7(7) . . ?
C26 C25 H25 107.6 . . ?
C27 C25 C20 110.4(7) . . ?
C27 C25 H25 107.6 . . ?
C27 C25 C26 111.6(7) . . ?
C20 C21 H21 119.2 . . ?
C22 C21 C20 121.6(8) . . ?
C22 C21 H21 119.2 . . ?
C13 C18 H18 119.9 . . ?
C13 C18 C17 120.2(7) . . ?
C17 C18 H18 119.9 . . ?
C37 C39 H39A 109.5 . . ?
C37 C39 H39B 109.5 . . ?
C37 C39 H39C 109.5 . . ?
H39A C39 H39B 109.5 . . ?
H39A C39 H39C 109.5 . . ?
H39B C39 H39C 109.5 . . ?
C40 C42 H42A 109.5 . . ?
C40 C42 H42B 109.5 . . ?
C40 C42 H42C 109.5 . . ?
H42A C42 H42B 109.5 . . ?
H42A C42 H42C 109.5 . . ?
H42B C42 H42C 109.5 . . ?
C24 C23 H23 119.0 . . ?
C24 C23 C22 122.0(8) . . ?
C22 C23 H23 119.0 . . ?
C37 C38 H38A 109.5 . . ?
C37 C38 H38B 109.5 . . ?
C37 C38 H38C 109.5 . . ?
H38A C38 H38B 109.5 . . ?
H38A C38 H38C 109.5 . . ?
H38B C38 H38C 109.5 . . ?
C28 C29 H29A 109.5 . . ?
C28 C29 H29B 109.5 . . ?
C28 C29 H29C 109.5 . . ?
H29A C29 H29B 109.5 . . ?
H29A C29 H29C 109.5 . . ?
H29B C29 H29C 109.5 . . ?
C21 C22 C23 119.9(8) . . ?
C21 C22 H22 120.1 . . ?
C23 C22 H22 120.1 . . ?
C18 C17 H17 119.6 . . ?
C16 C17 C18 120.9(7) . . ?
C16 C17 H17 119.6 . . ?
C4 C5 H5 119.2 . . ?
C6 C5 C4 121.7(8) . . ?
C6 C5 H5 119.2 . . ?
C17 C16 H16 119.8 . . ?
C17 C16 C15 120.4(7) . . ?
C15 C16 H16 119.8 . . ?
C13 C14 H14 120.0 . . ?
C15 C14 C13 120.0(7) . . ?
C15 C14 H14 120.0 . . ?
C16 C15 C14 118.9(8) . . ?
C16 C15 H15 120.6 . . ?
C14 C15 H15 120.6 . . ?
C28 C30 H30A 109.5 . . ?
C28 C30 H30B 109.5 . . ?
C28 C30 H30C 109.5 . . ?
H30A C30 H30B 109.5 . . ?
H30A C30 H30C 109.5 . . ?
H30B C30 H30C 109.5 . . ?
C25 C26 H26A 109.5 . . ?
C25 C26 H26B 109.5 . . ?
C25 C26 H26C 109.5 . . ?
H26A C26 H26B 109.5 . . ?
H26A C26 H26C 109.5 . . ?
H26B C26 H26C 109.5 . . ?
C25 C27 H27A 109.5 . . ?
C25 C27 H27B 109.5 . . ?
C25 C27 H27C 109.5 . . ?
H27A C27 H27B 109.5 . . ?
H27A C27 H27C 109.5 . . ?
H27B C27 H27C 109.5 . . ?

loop_
_geom_bond_atom_site_label_1
_geom_bond_atom_site_label_2
_geom_bond_distance
_geom_bond_site_symmetry_2
_geom_bond_publ_flag
Br1 Ni1 2.4495(10) . ?
Br1 Ni1 2.5093(10) 2_667 ?
Br4 Ni1 2.413(3) . ?
Ni1 N2 2.136(5) . ?
Ni1 N1 2.088(4) . ?
Ni1 Br2 2.399(3) . ?
N2 C2 1.276(7) . ?
N2 C31 1.421(8) . ?
N1 C19 1.430(8) . ?
N1 C1 1.295(7) . ?
C2 C1 1.487(9) . ?
C2 C3 1.483(7) . ?
C31 C32 1.417(8) . ?
C31 C36 1.407(9) . ?
C19 C20 1.394(9) . ?
C19 C24 1.422(8) . ?
C1 C11 1.477(7) . ?
C32 C40 1.525(9) . ?
C32 C33 1.372(10) . ?
C12 C11 1.419(10) . ?
C12 C3 1.396(10) . ?
C12 C7 1.419(9) . ?
C11 C10 1.362(10) . ?
C3 C4 1.380(10) . ?
C36 C37 1.517(8) . ?
C36 C35 1.380(10) . ?
C20 C25 1.521(10) . ?
C20 C21 1.388(11) . ?
C37 H37 1.0000 . ?
C37 C39 1.507(10) . ?
C37 C38 1.535(10) . ?
C35 H35 0.9500 . ?
C35 C34 1.380(10) . ?
C7 C6 1.419(11) . ?
C7 C8 1.395(10) . ?
C24 C28 1.495(11) . ?
C24 C23 1.377(11) . ?
C40 H40 1.0000 . ?
C40 C41 1.533(9) . ?
C40 C42 1.538(10) . ?
C33 H33 0.9500 . ?
C33 C34 1.380(11) . ?
C34 H34 0.9500 . ?
C10 H10 0.9500 . ?
C10 C9 1.470(10) . ?
C9 H9 0.9500 . ?
C9 C8 1.342(11) . ?
C41 H41A 0.9800 . ?
C41 H41B 0.9800 . ?
C41 H41C 0.9800 . ?
C13 C8 1.516(9) . ?
C13 C18 1.364(10) . ?
C13 C14 1.414(11) . ?
C28 H28 1.0000 . ?
C28 C29 1.531(10) . ?
C28 C30 1.526(9) . ?
C4 H4 0.9500 . ?
C4 C5 1.401(9) . ?
C6 H6 0.9500 . ?
C6 C5 1.337(11) . ?
C25 H25 1.0000 . ?
C25 C26 1.535(11) . ?
C25 C27 1.517(12) . ?
C21 H21 0.9500 . ?
C21 C22 1.381(13) . ?
C18 H18 0.9500 . ?
C18 C17 1.388(10) . ?
C39 H39A 0.9800 . ?
C39 H39B 0.9800 . ?
C39 H39C 0.9800 . ?
C42 H42A 0.9800 . ?
C42 H42B 0.9800 . ?
C42 H42C 0.9800 . ?
C23 H23 0.9500 . ?
C23 C22 1.382(13) . ?
C38 H38A 0.9800 . ?
C38 H38B 0.9800 . ?
C38 H38C 0.9800 . ?
C29 H29A 0.9800 . ?
C29 H29B 0.9800 . ?
C29 H29C 0.9800 . ?
C22 H22 0.9500 . ?
C17 H17 0.9500 . ?
C17 C16 1.376(12) . ?
C5 H5 0.9500 . ?
C16 H16 0.9500 . ?
C16 C15 1.383(12) . ?
C14 H14 0.9500 . ?
C14 C15 1.404(10) . ?
C15 H15 0.9500 . ?
C30 H30A 0.9800 . ?
C30 H30B 0.9800 . ?
C30 H30C 0.9800 . ?
C26 H26A 0.9800 . ?
C26 H26B 0.9800 . ?
C26 H26C 0.9800 . ?
C27 H27A 0.9800 . ?
C27 H27B 0.9800 . ?
C27 H27C 0.9800 . ?

loop_
_geom_torsion_atom_site_label_1
_geom_torsion_atom_site_label_2
_geom_torsion_atom_site_label_3
_geom_torsion_atom_site_label_4
_geom_torsion
_geom_torsion_site_symmetry_1
_geom_torsion_site_symmetry_2
_geom_torsion_site_symmetry_3
_geom_torsion_site_symmetry_4
_geom_torsion_publ_flag
Ni1 N2 C2 C1 10.3(5) . . . . ?
Ni1 N2 C2 C3 -178.3(5) . . . . ?
Ni1 N2 C31 C32 -92.7(6) . . . . ?
Ni1 N2 C31 C36 89.3(6) . . . . ?
Ni1 N1 C19 C20 -99.4(6) . . . . ?
Ni1 N1 C19 C24 79.9(6) . . . . ?
Ni1 N1 C1 C2 -7.7(5) . . . . ?
Ni1 N1 C1 C11 -179.4(5) . . . . ?
N2 C2 C1 N1 -2.0(7) . . . . ?
N2 C2 C1 C11 171.9(4) . . . . ?
N2 C2 C3 C12 -170.9(5) . . . . ?
N2 C2 C3 C4 9.7(11) . . . . ?
N2 C31 C32 C40 4.8(8) . . . . ?
N2 C31 C32 C33 -175.3(5) . . . . ?
N2 C31 C36 C37 -4.1(8) . . . . ?
N2 C31 C36 C35 175.0(5) . . . . ?
N1 C19 C20 C25 1.9(10) . . . . ?
N1 C19 C20 C21 -179.9(6) . . . . ?
N1 C19 C24 C28 1.5(8) . . . . ?
N1 C19 C24 C23 179.5(6) . . . . ?
N1 C1 C11 C12 173.5(6) . . . . ?
N1 C1 C11 C10 -4.6(11) . . . . ?
C2 N2 C31 C32 79.7(6) . . . . ?
C2 N2 C31 C36 -98.3(6) . . . . ?
C2 C1 C11 C12 1.2(6) . . . . ?
C2 C1 C11 C10 -176.9(7) . . . . ?
C2 C3 C4 C5 177.1(7) . . . . ?
C31 N2 C2 C1 -163.7(4) . . . . ?
C31 N2 C2 C3 7.7(8) . . . . ?
C31 C32 C40 C41 118.5(7) . . . . ?
C31 C32 C40 C42 -118.0(7) . . . . ?
C31 C32 C33 C34 -0.5(10) . . . . ?
C31 C36 C37 C39 -124.4(7) . . . . ?
C31 C36 C37 C38 112.3(7) . . . . ?
C31 C36 C35 C34 1.1(9) . . . . ?
C19 N1 C1 C2 169.3(4) . . . . ?
C19 N1 C1 C11 -2.4(9) . . . . ?
C19 C20 C25 C26 -122.2(8) . . . . ?
C19 C20 C25 C27 113.0(8) . . . . ?
C19 C20 C21 C22 0.5(11) . . . . ?
C19 C24 C28 C29 88.9(7) . . . . ?
C19 C24 C28 C30 -146.1(7) . . . . ?
C19 C24 C23 C22 0.3(11) . . . . ?
C1 N1 C19 C20 84.1(7) . . . . ?
C1 N1 C19 C24 -96.6(6) . . . . ?
C1 C2 C3 C12 1.2(6) . . . . ?
C1 C2 C3 C4 -178.2(6) . . . . ?
C1 C11 C10 C9 177.4(6) . . . . ?
C32 C31 C36 C37 178.0(5) . . . . ?
C32 C31 C36 C35 -3.0(8) . . . . ?
C32 C33 C34 C35 -1.4(11) . . . . ?
C12 C11 C10 C9 -0.5(9) . . . . ?
C12 C3 C4 C5 -2.2(10) . . . . ?
C12 C7 C6 C5 -2.4(11) . . . . ?
C12 C7 C8 C9 -0.1(9) . . . . ?
C12 C7 C8 C13 177.7(6) . . . . ?
C11 C12 C3 C2 -0.4(6) . . . . ?
C11 C12 C3 C4 179.1(6) . . . . ?
C11 C12 C7 C6 -177.0(6) . . . . ?
C11 C12 C7 C8 0.9(9) . . . . ?
C11 C10 C9 C8 1.3(10) . . . . ?
C3 C2 C1 N1 -175.4(4) . . . . ?
C3 C2 C1 C11 -1.5(5) . . . . ?
C3 C12 C11 C1 -0.5(7) . . . . ?
C3 C12 C11 C10 178.0(6) . . . . ?
C3 C12 C7 C6 4.6(9) . . . . ?
C3 C12 C7 C8 -177.5(5) . . . . ?
C3 C4 C5 C6 4.5(12) . . . . ?
C36 C31 C32 C40 -177.2(5) . . . . ?
C36 C31 C32 C33 2.7(8) . . . . ?
C36 C35 C34 C33 1.1(10) . . . . ?
C20 C19 C24 C28 -179.2(6) . . . . ?
C20 C19 C24 C23 -1.3(9) . . . . ?
C20 C21 C22 C23 -1.4(13) . . . . ?
C37 C36 C35 C34 -179.9(6) . . . . ?
C35 C36 C37 C39 56.6(8) . . . . ?
C35 C36 C37 C38 -66.7(8) . . . . ?
C7 C12 C11 C1 -179.0(5) . . . . ?
C7 C12 C11 C10 -0.5(9) . . . . ?
C7 C12 C3 C2 178.1(5) . . . . ?
C7 C12 C3 C4 -2.4(9) . . . . ?
C7 C6 C5 C4 -2.1(13) . . . . ?
C24 C19 C20 C25 -177.3(6) . . . . ?
C24 C19 C20 C21 0.9(10) . . . . ?
C24 C23 C22 C21 1.0(13) . . . . ?
C40 C32 C33 C34 179.3(6) . . . . ?
C33 C32 C40 C41 -61.3(8) . . . . ?
C33 C32 C40 C42 62.2(8) . . . . ?
C10 C9 C8 C7 -1.0(10) . . . . ?
C10 C9 C8 C13 -178.8(6) . . . . ?
C13 C18 C17 C16 -2.0(13) . . . . ?
C13 C14 C15 C16 -2.7(14) . . . . ?
C28 C24 C23 C22 178.3(7) . . . . ?
C6 C7 C8 C9 177.4(7) . . . . ?
C6 C7 C8 C13 -4.8(11) . . . . ?
C8 C7 C6 C5 -179.9(8) . . . . ?
C8 C13 C18 C17 -179.2(7) . . . . ?
C8 C13 C14 C15 -178.5(8) . . . . ?
C25 C20 C21 C22 178.7(7) . . . . ?
C21 C20 C25 C26 59.7(10) . . . . ?
C21 C20 C25 C27 -65.1(9) . . . . ?
C18 C13 C8 C7 125.2(8) . . . . ?
C18 C13 C8 C9 -57.0(10) . . . . ?
C18 C13 C14 C15 2.7(12) . . . . ?
C18 C17 C16 C15 2.0(14) . . . . ?
C23 C24 C28 C29 -88.9(8) . . . . ?
C23 C24 C28 C30 36.0(9) . . . . ?
C17 C16 C15 C14 0.3(14) . . . . ?
C14 C13 C8 C7 -53.6(9) . . . . ?
C14 C13 C8 C9 124.3(8) . . . . ?
C14 C13 C18 C17 -0.4(12) . . . . ?

loop_
_platon_squeeze_void_nr
_platon_squeeze_void_average_x
_platon_squeeze_void_average_y
_platon_squeeze_void_average_z
_platon_squeeze_void_volume
_platon_squeeze_void_count_electrons
_platon_squeeze_void_content
1 -0.003 0.000 0.500 361 43 ' '
